data_2311337
loop_
_publ_author_name
'Huang, Rongtie'
'Zhang, Hui'
'Wang, Dong'
'Cai, Chuanbing'
'Huang, Fuqiang'

_publ_section_title
;
 Crystal structure and magnetic properties of
 LaCa0.143&#x2005;(4)O0.857&#x2005;(4)F0.143&#x2005;(4)Bi0.857&#x2005;(4)S2.
;
_journal_issue 'Pt 6'
_journal_name_full 'Acta crystallographica. Section E, Crystallographic communications'
_journal_page_first 845
_journal_page_last 848
_journal_paper_doi 10.1107/S2056989016008082
_journal_volume 72
_journal_year 2016
_chemical_formula_structural 'La Ca0.143 O0.857 F0.143 Bi0.857 S2'
_chemical_formula_sum 'Bi0.857 Ca0.143 F0.143 La O0.857 S2'
_chemical_formula_weight 404.26
_chemical_name_systematic
;
Lanthanum calcium bismuth oxide fluoride disulfide
;
_space_group_crystal_system tetragonal
_space_group_IT_number 129
_space_group_name_Hall '-P 4a 2a'
_space_group_name_H-M_alt 'P 4/n m m :2'
_atom_sites_solution_primary difmap
_audit_creation_method SHELXL-2014/7
_cell_angle_alpha 90
_cell_angle_beta 90
_cell_angle_gamma 90
_cell_formula_units_Z 2
_cell_length_a 4.0548(9)
_cell_length_b 4.0548(9)
_cell_length_c 13.370(3)
_cell_measurement_reflns_used 189
_cell_measurement_temperature 300(2)
_cell_measurement_theta_max 27.405
_cell_measurement_theta_min 4.574
_cell_volume 219.82(8)
_computing_cell_refinement
;
SAINT (Bruker, 2004)
;
_computing_data_collection
;
APEX2 (Bruker, 2004)
;
_computing_data_reduction
;
SAINT (Bruker, 2004)
;
_computing_molecular_graphics
;
DIAMOND (Brandenburg, 2004)
;
_computing_publication_material
;
publCIF (Westrip, 2010)
;
_computing_structure_refinement
;
SHELXL2014 (Sheldrick 2015)
;
_computing_structure_solution
;
SHELXS (Sheldrick, 2008)
;
_diffrn_ambient_temperature 300(2)
_diffrn_measured_fraction_theta_full 0.968
_diffrn_measured_fraction_theta_max 0.974
_diffrn_measurement_device_type 'Bruker D8 Quest'
_diffrn_measurement_method 'Profile fitted 2\q/\w scans (Clegg, 1981)'
_diffrn_radiation_type MoK\a
_diffrn_radiation_wavelength 0.71073
_diffrn_reflns_av_R_equivalents 0.0462
_diffrn_reflns_limit_h_max 5
_diffrn_reflns_limit_h_min -5
_diffrn_reflns_limit_k_max 4
_diffrn_reflns_limit_k_min -5
_diffrn_reflns_limit_l_max 17
_diffrn_reflns_limit_l_min -17
_diffrn_reflns_number 3493
_diffrn_reflns_theta_full 25.242
_diffrn_reflns_theta_max 27.405
_diffrn_reflns_theta_min 4.574
_diffrn_standards_decay_% 0
_diffrn_standards_interval_count 90
_diffrn_standards_number 3
_exptl_absorpt_coefficient_mu 44.782
_exptl_absorpt_correction_T_max 0.511
_exptl_absorpt_correction_T_min 0.154
_exptl_absorpt_correction_type multi-scan
_exptl_absorpt_process_details
;
(SADABS; Bruker, 2001)
;
_exptl_crystal_colour blue
_exptl_crystal_density_diffrn 6.108
_exptl_crystal_description block
_exptl_crystal_F_000 342.3
_exptl_crystal_size_max 0.045
_exptl_crystal_size_mid 0.045
_exptl_crystal_size_min 0.015
_refine_diff_density_max 1.477
_refine_diff_density_min -1.531
_refine_ls_extinction_coef 0.033(3)
_refine_ls_extinction_expression Fc^*^=kFc[1+0.001xFc^2^\l^3^/sin(2\q)]^-1/4^
_refine_ls_extinction_method
;
SHELXL2014 (Sheldrick, 2015)
;
_refine_ls_goodness_of_fit_ref 1.305
_refine_ls_matrix_type full
_refine_ls_number_parameters 17
_refine_ls_number_reflns 191
_refine_ls_number_restraints 0
_refine_ls_restrained_S_all 1.305
_refine_ls_R_factor_all 0.0200
_refine_ls_R_factor_gt 0.0197
_refine_ls_shift/su_max 0.000
_refine_ls_shift/su_mean 0.000
_refine_ls_structure_factor_coef Fsqd
_refine_ls_weighting_details 'w=1/[\s^2^(Fo^2^)+(0.0318P)^2^+0.5025P] where P=(Fo^2^+2Fc^2^)/3'
_refine_ls_weighting_scheme calc
_refine_ls_wR_factor_gt 0.0489
_refine_ls_wR_factor_ref 0.0524
_reflns_number_gt 190
_reflns_number_total 191
_reflns_threshold_expression 'I > 2\s(I)'
_cod_data_source_file pj2030sup1.cif
_cod_data_source_block I
_cod_original_cell_volume 219.82(11)
_cod_original_sg_symbol_H-M 'P 4/n m m'
_cod_original_formula_sum 'Bi0.857 Ca0.143 F0.143 La O0.857 S2 '
_cod_database_code 2311337
_shelx_space_group_comment
;
The symmetry employed for this shelxl refinement is uniquely defined
by the following loop, which should always be used as a source of
symmetry information in preference to the above space-group names.
They are only intended as comments.
;
_shelx_estimated_absorpt_t_min 0.238
_shelx_estimated_absorpt_t_max 0.554

loop_
_space_group_symop_operation_xyz
'x, y, z'
'-y+1/2, x, z'
'y, -x+1/2, z'
'x+1/2, -y, -z'
'-x, y+1/2, -z'
'-x+1/2, -y+1/2, z'
'y+1/2, x+1/2, -z'
'-y, -x, -z'
'-x, -y, -z'
'y-1/2, -x, -z'
'-y, x-1/2, -z'
'-x-1/2, y, z'
'x, -y-1/2, z'
'x-1/2, y-1/2, -z'
'-y-1/2, -x-1/2, z'
'y, x, z'

loop_
_atom_site_type_symbol
_atom_site_label
_atom_site_fract_x
_atom_site_fract_y
_atom_site_fract_z
_atom_site_U_iso_or_equiv
_atom_site_adp_type
_atom_site_calc_flag
_atom_site_occupancy
La La1 0.7500 0.7500 0.89827(6) 0.0127(3) Uani d 1
Ca Ca1 0.2500 0.2500 0.62178(4) 0.0126(3) Uani d 0.143(4)
Bi Bi1 0.2500 0.2500 0.62178(4) 0.0126(3) Uani d 0.857(4)
F F1 0.7500 0.2500 1.0000 0.0079(14) Uani d 0.143(4)
O O1 0.7500 0.2500 1.0000 0.0079(14) Uani d 0.857(4)
S S1 0.2500 0.2500 0.8110(2) 0.0104(6) Uani d 1
S S2 0.7500 0.7500 0.6221(3) 0.0236(8) Uani d 1

loop_
_atom_site_aniso_label
_atom_site_aniso_U_11
_atom_site_aniso_U_22
_atom_site_aniso_U_33
_atom_site_aniso_U_12
_atom_site_aniso_U_13
_atom_site_aniso_U_23
La1 0.0115(4) 0.0115(4) 0.0151(5) 0.000 0.000 0.000
Ca1 0.0146(3) 0.0146(3) 0.0087(3) 0.000 0.000 0.000
Bi1 0.0146(3) 0.0146(3) 0.0087(3) 0.000 0.000 0.000
F1 0.0087(18) 0.0087(18) 0.006(3) 0.000 0.000 0.000
O1 0.0087(18) 0.0087(18) 0.006(3) 0.000 0.000 0.000
S1 0.0101(7) 0.0101(7) 0.0109(12) 0.000 0.000 0.000
S2 0.0200(10) 0.0200(10) 0.0306(18) 0.000 0.000 0.000

loop_
_atom_type_symbol
_atom_type_description
_atom_type_scat_dispersion_real
_atom_type_scat_dispersion_imag
_atom_type_scat_source
Bi Bi -4.1077 10.2566 'International Tables Vol C Tables 4.2.6.8 and 6.1.1.4'
Ca Ca 0.2262 0.3064 'International Tables Vol C Tables 4.2.6.8 and 6.1.1.4'
F F 0.0171 0.0103 'International Tables Vol C Tables 4.2.6.8 and 6.1.1.4'
La La -0.2871 2.4523 'International Tables Vol C Tables 4.2.6.8 and 6.1.1.4'
O O 0.0106 0.0060 'International Tables Vol C Tables 4.2.6.8 and 6.1.1.4'
S S 0.1246 0.1234 'International Tables Vol C Tables 4.2.6.8 and 6.1.1.4'

loop_
_geom_angle_atom_site_label_1
_geom_angle_atom_site_label_2
_geom_angle_atom_site_label_3
_geom_angle_site_symmetry_1
_geom_angle_site_symmetry_3
_geom_angle
O1 La1 O1 9_767 1_565 71.917(18)
O1 La1 F1 9_767 9_767 0.0
O1 La1 F1 1_565 9_767 71.917(18)
O1 La1 F1 9_767 1_565 71.917(18)
O1 La1 F1 1_565 1_565 0.0
F1 La1 F1 9_767 1_565 71.917(18)
O1 La1 F1 9_767 . 71.917(18)
O1 La1 F1 1_565 . 112.29(4)
F1 La1 F1 9_767 . 71.917(18)
F1 La1 F1 1_565 . 112.29(4)
O1 La1 O1 9_767 9_667 112.29(4)
O1 La1 O1 1_565 9_667 71.917(18)
F1 La1 O1 9_767 9_667 112.29(4)
F1 La1 O1 1_565 9_667 71.917(18)
F1 La1 O1 . 9_667 71.917(18)
O1 La1 O1 9_767 . 71.917(18)
O1 La1 O1 1_565 . 112.29(4)
F1 La1 O1 9_767 . 71.917(18)
F1 La1 O1 1_565 . 112.29(4)
F1 La1 O1 . . 0.0
O1 La1 O1 9_667 . 71.917(18)
O1 La1 F1 9_767 9_667 112.29(4)
O1 La1 F1 1_565 9_667 71.917(18)
F1 La1 F1 9_767 9_667 112.29(4)
F1 La1 F1 1_565 9_667 71.917(18)
F1 La1 F1 . 9_667 71.917(18)
O1 La1 F1 9_667 9_667 0.0
O1 La1 F1 . 9_667 71.917(18)
O1 La1 S1 9_767 . 138.93(2)
O1 La1 S1 1_565 . 138.93(3)
F1 La1 S1 9_767 . 138.93(2)
F1 La1 S1 1_565 . 138.93(3)
F1 La1 S1 . . 70.49(4)
O1 La1 S1 9_667 . 70.49(4)
O1 La1 S1 . . 70.49(4)
F1 La1 S1 9_667 . 70.49(4)
O1 La1 S1 9_767 1_665 70.49(4)
O1 La1 S1 1_565 1_665 70.49(4)
F1 La1 S1 9_767 1_665 70.49(4)
F1 La1 S1 1_565 1_665 70.49(4)
F1 La1 S1 . 1_665 138.93(3)
O1 La1 S1 9_667 1_665 138.93(2)
O1 La1 S1 . 1_665 138.93(3)
F1 La1 S1 9_667 1_665 138.93(2)
S1 La1 S1 . 1_665 135.72(11)
O1 La1 S1 9_767 1_565 138.93(3)
O1 La1 S1 1_565 1_565 70.49(4)
F1 La1 S1 9_767 1_565 138.93(3)
F1 La1 S1 1_565 1_565 70.49(4)
F1 La1 S1 . 1_565 138.93(3)
O1 La1 S1 9_667 1_565 70.49(4)
O1 La1 S1 . 1_565 138.93(3)
F1 La1 S1 9_667 1_565 70.49(4)
S1 La1 S1 . 1_565 81.84(4)
S1 La1 S1 1_665 1_565 81.84(4)
O1 La1 S1 9_767 1_655 70.49(4)
O1 La1 S1 1_565 1_655 138.93(3)
F1 La1 S1 9_767 1_655 70.49(4)
F1 La1 S1 1_565 1_655 138.93(3)
F1 La1 S1 . 1_655 70.49(4)
O1 La1 S1 9_667 1_655 138.93(3)
O1 La1 S1 . 1_655 70.49(4)
F1 La1 S1 9_667 1_655 138.93(3)
S1 La1 S1 . 1_655 81.84(4)
S1 La1 S1 1_665 1_655 81.84(4)
S1 La1 S1 1_565 1_655 135.72(11)
S1 Ca1 S2 . . 89.91(9)
S1 Ca1 S2 . 1_445 89.91(9)
S2 Ca1 S2 . 1_445 179.82(17)
S1 Ca1 S2 . 1_455 89.91(9)
S2 Ca1 S2 . 1_455 90.0000(10)
S2 Ca1 S2 1_445 1_455 90.0000(10)
S1 Ca1 S2 . 1_545 89.91(9)
S2 Ca1 S2 . 1_545 90.0000(10)
S2 Ca1 S2 1_445 1_545 90.0
S2 Ca1 S2 1_455 1_545 179.82(17)
S1 Ca1 S2 . 9_666 180.0
S2 Ca1 S2 . 9_666 90.09(9)
S2 Ca1 S2 1_445 9_666 90.09(9)
S2 Ca1 S2 1_455 9_666 90.09(9)
S2 Ca1 S2 1_545 9_666 90.09(9)
S1 Ca1 Ca1 . 1_565 90.0
S2 Ca1 Ca1 . 1_565 45.0
S2 Ca1 Ca1 1_445 1_565 135.0
S2 Ca1 Ca1 1_455 1_565 45.0
S2 Ca1 Ca1 1_545 1_565 135.0
S2 Ca1 Ca1 9_666 1_565 90.0
S1 Ca1 Ca1 . 1_455 90.0
S2 Ca1 Ca1 . 1_455 135.0
S2 Ca1 Ca1 1_445 1_455 45.0
S2 Ca1 Ca1 1_455 1_455 45.0
S2 Ca1 Ca1 1_545 1_455 135.0
S2 Ca1 Ca1 9_666 1_455 90.0
Ca1 Ca1 Ca1 1_565 1_455 90.0
S1 Ca1 Ca1 . 1_655 90.0
S2 Ca1 Ca1 . 1_655 45.0
S2 Ca1 Ca1 1_445 1_655 135.0
S2 Ca1 Ca1 1_455 1_655 135.0
S2 Ca1 Ca1 1_545 1_655 45.0
S2 Ca1 Ca1 9_666 1_655 90.0
Ca1 Ca1 Ca1 1_565 1_655 90.0
Ca1 Ca1 Ca1 1_455 1_655 180.0
S1 Ca1 Ca1 . 1_545 90.0
S2 Ca1 Ca1 . 1_545 135.0
S2 Ca1 Ca1 1_445 1_545 45.0
S2 Ca1 Ca1 1_455 1_545 135.0
S2 Ca1 Ca1 1_545 1_545 45.0
S2 Ca1 Ca1 9_666 1_545 90.0
Ca1 Ca1 Ca1 1_565 1_545 180.0
Ca1 Ca1 Ca1 1_455 1_545 90.0
Ca1 Ca1 Ca1 1_655 1_545 90.0
S1 Ca1 Bi1 . 1_565 90.0
S2 Ca1 Bi1 . 1_565 45.0
S2 Ca1 Bi1 1_445 1_565 135.0
S2 Ca1 Bi1 1_455 1_565 45.0
S2 Ca1 Bi1 1_545 1_565 135.0
S2 Ca1 Bi1 9_666 1_565 90.0
Ca1 Ca1 Bi1 1_565 1_565 0.000(15)
Ca1 Ca1 Bi1 1_455 1_565 90.0
Ca1 Ca1 Bi1 1_655 1_565 90.0
Ca1 Ca1 Bi1 1_545 1_565 180.0
S1 Ca1 Bi1 . 1_545 90.0
S2 Ca1 Bi1 . 1_545 135.0
S2 Ca1 Bi1 1_445 1_545 45.0
S2 Ca1 Bi1 1_455 1_545 135.0
S2 Ca1 Bi1 1_545 1_545 45.0
S2 Ca1 Bi1 9_666 1_545 90.0
Ca1 Ca1 Bi1 1_565 1_545 180.0
Ca1 Ca1 Bi1 1_455 1_545 90.0
Ca1 Ca1 Bi1 1_655 1_545 90.0
Ca1 Ca1 Bi1 1_545 1_545 0.000(15)
Bi1 Ca1 Bi1 1_565 1_545 180.0
La1 F1 La1 9_767 1_545 108.082(18)
La1 F1 La1 9_767 9_667 112.29(4)
La1 F1 La1 1_545 9_667 108.082(18)
La1 F1 La1 9_767 . 108.082(18)
La1 F1 La1 1_545 . 112.29(4)
La1 F1 La1 9_667 . 108.082(18)
La1 O1 La1 9_767 1_545 108.082(18)
La1 O1 La1 9_767 9_667 112.29(4)
La1 O1 La1 1_545 9_667 108.082(18)
La1 O1 La1 9_767 . 108.082(18)
La1 O1 La1 1_545 . 112.29(4)
La1 O1 La1 9_667 . 108.082(18)
Ca1 S1 La1 . . 112.14(5)
Ca1 S1 La1 . 1_445 112.14(5)
La1 S1 La1 . 1_445 135.72(11)
Ca1 S1 La1 . 1_455 112.14(5)
La1 S1 La1 . 1_455 81.84(4)
La1 S1 La1 1_445 1_455 81.84(4)
Ca1 S1 La1 . 1_545 112.14(5)
La1 S1 La1 . 1_545 81.84(4)
La1 S1 La1 1_445 1_545 81.84(4)
La1 S1 La1 1_455 1_545 135.72(11)
Ca1 S2 Bi1 . 1_665 179.8
Ca1 S2 Ca1 . 1_665 179.82(17)
Bi1 S2 Ca1 1_665 1_665 0.0
Ca1 S2 Ca1 . 1_655 90.0
Bi1 S2 Ca1 1_665 1_655 90.0
Ca1 S2 Ca1 1_665 1_655 90.0
Ca1 S2 Ca1 . 1_565 90.0
Bi1 S2 Ca1 1_665 1_565 90.0
Ca1 S2 Ca1 1_665 1_565 90.0
Ca1 S2 Ca1 1_655 1_565 179.82(17)
Ca1 S2 Bi1 . 1_565 90.0
Bi1 S2 Bi1 1_665 1_565 90.0
Ca1 S2 Bi1 1_665 1_565 90.0
Ca1 S2 Bi1 1_655 1_565 179.82(17)
Ca1 S2 Bi1 1_565 1_565 0.00(2)
Ca1 S2 Bi1 . 1_655 90.0
Bi1 S2 Bi1 1_665 1_655 90.0
Ca1 S2 Bi1 1_665 1_655 90.0
Ca1 S2 Bi1 1_655 1_655 0.00(2)
Ca1 S2 Bi1 1_565 1_655 179.82(17)
Bi1 S2 Bi1 1_565 1_655 179.82(17)
Ca1 S2 Ca1 . 9_666 89.91(9)
Bi1 S2 Ca1 1_665 9_666 89.9
Ca1 S2 Ca1 1_665 9_666 89.91(9)
Ca1 S2 Ca1 1_655 9_666 89.91(9)
Ca1 S2 Ca1 1_565 9_666 89.91(9)
Bi1 S2 Ca1 1_565 9_666 89.9
Bi1 S2 Ca1 1_655 9_666 89.9

loop_
_geom_bond_atom_site_label_1
_geom_bond_atom_site_label_2
_geom_bond_site_symmetry_2
_geom_bond_distance
La1 O1 9_767 2.4414(6)
La1 O1 1_565 2.4414(6)
La1 F1 9_767 2.4414(6)
La1 F1 1_565 2.4414(6)
La1 F1 . 2.4414(6)
La1 O1 9_667 2.4414(6)
La1 O1 . 2.4414(6)
La1 F1 9_667 2.4414(6)
La1 S1 . 3.0954(13)
La1 S1 1_665 3.0954(13)
La1 S1 1_565 3.0954(13)
La1 S1 1_655 3.0954(13)
Ca1 S1 . 2.530(3)
Ca1 S2 . 2.8672(6)
Ca1 S2 1_445 2.8672(6)
Ca1 S2 1_455 2.8672(6)
Ca1 S2 1_545 2.8672(6)
Ca1 S2 9_666 3.261(4)
Ca1 Ca1 1_565 4.0548(9)
Ca1 Ca1 1_455 4.0548(9)
Ca1 Ca1 1_655 4.0548(9)
Ca1 Ca1 1_545 4.0548(9)
Ca1 Bi1 1_565 4.0548(9)
Ca1 Bi1 1_545 4.0548(9)
F1 La1 9_767 2.4414(6)
F1 La1 1_545 2.4414(6)
F1 La1 9_667 2.4414(6)
O1 La1 9_767 2.4414(6)
O1 La1 1_545 2.4414(6)
O1 La1 9_667 2.4414(6)
S1 La1 1_445 3.0954(13)
S1 La1 1_455 3.0954(13)
S1 La1 1_545 3.0954(13)
S2 Bi1 1_665 2.8672(6)
S2 Ca1 1_665 2.8672(6)
S2 Ca1 1_655 2.8672(6)
S2 Ca1 1_565 2.8672(6)
S2 Bi1 1_565 2.8672(6)
S2 Bi1 1_655 2.8672(6)
S2 Ca1 9_666 3.261(4)
